data_2211058
loop_
_publ_author_name
'Luo, Zhong-Hua'
'Zhu, Hong-Jun'
'Liu, Shan'

_publ_section_title
;
 1-(4-Hydroxyphenyl)pentan-1-one
;
_journal_issue 11
_journal_name_full 'Acta Crystallographica Section E'
_journal_page_first o5054
_journal_page_last o5055
_journal_paper_doi 10.1107/S1600536806040694
_journal_volume 62
_journal_year 2006
_chemical_formula_moiety 'C11 H14 O2'
_chemical_formula_sum 'C11 H14 O2'
_chemical_formula_weight 178.22
_chemical_name_systematic
;
 1-(4-hydroxyphenyl)pentan-1-one
;
_space_group_IT_number 14
_symmetry_cell_setting monoclinic
_symmetry_space_group_name_Hall '-P 2ybc'
_symmetry_space_group_name_H-M 'P 1 21/c 1'
_atom_sites_solution_hydrogens geom
_atom_sites_solution_primary direct
_atom_sites_solution_secondary difmap
_audit_creation_method SHELXL-97
_cell_angle_alpha 90.00
_cell_angle_beta 107.46(3)
_cell_angle_gamma 90.00
_cell_formula_units_Z 4
_cell_length_a 9.990(2)
_cell_length_b 10.454(2)
_cell_length_c 9.882(2)
_cell_measurement_reflns_used 25
_cell_measurement_temperature 298(2)
_cell_measurement_theta_max 13
_cell_measurement_theta_min 10
_cell_volume 984.5(4)
_computing_cell_refinement 'CAD-4 Software'
_computing_data_collection 'CAD-4 Software (Enraf--Nonius, 1985)'
_computing_data_reduction 'XCAD4 (Harms & Wocadlo, 1995)'
_computing_molecular_graphics 'SHELXTL (Bruker, 2000)'
_computing_publication_material SHELXTL
_computing_structure_refinement 'SHELXL97 (Sheldrick, 1997)'
_computing_structure_solution 'SHELXS97 (Sheldrick, 1997)'
_diffrn_ambient_temperature 298(2)
_diffrn_measured_fraction_theta_full 1.000
_diffrn_measured_fraction_theta_max 1.000
_diffrn_measurement_device_type 'Enraf-Nonius CAD4 diffractometer'
_diffrn_measurement_method '\w/2\q scans'
_diffrn_radiation_monochromator graphite
_diffrn_radiation_source 'fine-focus sealed tube'
_diffrn_radiation_type MoK\a
_diffrn_radiation_wavelength 0.71073
_diffrn_reflns_av_R_equivalents 0.0246
_diffrn_reflns_av_sigmaI/netI 0.0502
_diffrn_reflns_limit_h_max 0
_diffrn_reflns_limit_h_min -12
_diffrn_reflns_limit_k_max 12
_diffrn_reflns_limit_k_min 0
_diffrn_reflns_limit_l_max 12
_diffrn_reflns_limit_l_min -11
_diffrn_reflns_number 2047
_diffrn_reflns_theta_full 25.97
_diffrn_reflns_theta_max 25.97
_diffrn_reflns_theta_min 2.14
_diffrn_standards_decay_% 0
_diffrn_standards_interval_time 120
_diffrn_standards_number 3
_exptl_absorpt_coefficient_mu 0.081
_exptl_absorpt_correction_T_max 0.9839
_exptl_absorpt_correction_T_min 0.9760
_exptl_absorpt_correction_type psi-scan
_exptl_absorpt_process_details '(North <i>et al.</i>,  1968)'
_exptl_crystal_colour colorless
_exptl_crystal_density_diffrn 1.202
_exptl_crystal_density_method 'not measured'
_exptl_crystal_description block
_exptl_crystal_F_000 384
_exptl_crystal_size_max 0.30
_exptl_crystal_size_mid 0.20
_exptl_crystal_size_min 0.20
_refine_diff_density_max 0.145
_refine_diff_density_min -0.155
_refine_ls_extinction_coef 0.062(6)
_refine_ls_extinction_expression Fc^*^=kFc[1+0.001xFc^2^\l^3^/sin(2\q)]^-1/4^
_refine_ls_extinction_method SHELXL97
_refine_ls_goodness_of_fit_ref 1.006
_refine_ls_hydrogen_treatment constr
_refine_ls_matrix_type full
_refine_ls_number_parameters 119
_refine_ls_number_reflns 1935
_refine_ls_number_restraints 0
_refine_ls_restrained_S_all 1.006
_refine_ls_R_factor_all 0.0926
_refine_ls_R_factor_gt 0.0510
_refine_ls_shift/su_max 0.000
_refine_ls_shift/su_mean 0.000
_refine_ls_structure_factor_coef Fsqd
_refine_ls_weighting_details 'calc w=1/[\s^2^(Fo^2^)+(0.06P)^2^+0.07P] where P=(Fo^2^+2Fc^2^)/3'
_refine_ls_weighting_scheme calc
_refine_ls_wR_factor_gt 0.1183
_refine_ls_wR_factor_ref 0.1393
_reflns_number_gt 1204
_reflns_number_total 1935
_reflns_threshold_expression I>2\s(I)
_cod_data_source_file hk2144.cif
_cod_data_source_block I
_cod_original_sg_symbol_H-M 'P 21/c'
_cod_database_code 2211058
_cod_database_fobs_code 2211058

loop_
_symmetry_equiv_pos_as_xyz
'x, y, z'
'-x, y+1/2, -z+1/2'
'-x, -y, -z'
'x, -y-1/2, z-1/2'

loop_
_atom_site_type_symbol
_atom_site_label
_atom_site_fract_x
_atom_site_fract_y
_atom_site_fract_z
_atom_site_U_iso_or_equiv
_atom_site_adp_type
_atom_site_calc_flag
_atom_site_refinement_flags
_atom_site_occupancy
O O1 0.23553(16) 0.32768(17) 0.24846(14) 0.0590(5) Uani d . 1
O O2 0.54134(16) 0.77240(15) 0.02295(14) 0.0549(5) Uani d . 1
H H2C 0.6077 0.7872 0.0935 0.082 Uiso calc R 1
C C1 -0.2066(3) 0.0721(3) -0.0097(3) 0.0738(8) Uani d . 1
H H1A -0.2792 0.0400 -0.0899 0.111 Uiso calc R 1
H H1B -0.2482 0.1140 0.0542 0.111 Uiso calc R 1
H H1C -0.1492 0.0025 0.0383 0.111 Uiso calc R 1
C C2 -0.1171(2) 0.1666(2) -0.0598(2) 0.0545(6) Uani d . 1
H H2A -0.1764 0.2354 -0.1107 0.065 Uiso calc R 1
H H2B -0.0768 0.1240 -0.1256 0.065 Uiso calc R 1
C C3 0.0001(2) 0.2231(2) 0.0601(2) 0.0505(6) Uani d . 1
H H3A -0.0404 0.2649 0.1263 0.061 Uiso calc R 1
H H3B 0.0596 0.1543 0.1104 0.061 Uiso calc R 1
C C4 0.0895(2) 0.3185(2) 0.0117(2) 0.0483(6) Uani d . 1
H H4A 0.1276 0.2771 -0.0566 0.058 Uiso calc R 1
H H4B 0.0300 0.3881 -0.0368 0.058 Uiso calc R 1
C C5 0.2093(2) 0.3738(2) 0.1288(2) 0.0433(6) Uani d . 1
C C6 0.2930(2) 0.4797(2) 0.1001(2) 0.0416(5) Uani d . 1
C C7 0.2796(2) 0.5245(2) -0.0371(2) 0.0457(6) Uani d . 1
H H7A 0.2129 0.4876 -0.1138 0.055 Uiso calc R 1
C C8 0.3621(2) 0.6211(2) -0.0610(2) 0.0475(6) Uani d . 1
H H8A 0.3515 0.6487 -0.1531 0.057 Uiso calc R 1
C C9 0.4617(2) 0.6779(2) 0.0522(2) 0.0420(5) Uani d . 1
C C10 0.4756(2) 0.6372(2) 0.1894(2) 0.0447(6) Uani d . 1
H H10A 0.5410 0.6758 0.2658 0.054 Uiso calc R 1
C C11 0.3930(2) 0.5402(2) 0.2120(2) 0.0451(6) Uani d . 1
H H11A 0.4037 0.5136 0.3044 0.054 Uiso calc R 1

loop_
_atom_site_aniso_label
_atom_site_aniso_U_11
_atom_site_aniso_U_22
_atom_site_aniso_U_33
_atom_site_aniso_U_12
_atom_site_aniso_U_13
_atom_site_aniso_U_23
O1 0.0546(10) 0.0764(12) 0.0387(9) -0.0037(9) 0.0028(7) 0.0102(8)
O2 0.0577(10) 0.0627(11) 0.0366(8) -0.0083(9) 0.0027(7) 0.0014(7)
C1 0.0572(17) 0.0683(19) 0.094(2) -0.0037(14) 0.0190(15) 0.0036(16)
C2 0.0476(13) 0.0608(15) 0.0502(13) -0.0003(12) 0.0075(11) -0.0014(12)
C3 0.0475(13) 0.0584(15) 0.0435(12) 0.0055(12) 0.0103(10) -0.0007(11)
C4 0.0448(13) 0.0563(14) 0.0398(12) 0.0056(11) 0.0066(10) -0.0020(10)
C5 0.0382(12) 0.0529(14) 0.0365(12) 0.0107(11) 0.0076(9) -0.0023(10)
C6 0.0379(11) 0.0505(13) 0.0336(11) 0.0088(10) 0.0066(9) -0.0024(10)
C7 0.0445(12) 0.0559(14) 0.0301(11) 0.0031(11) 0.0011(9) -0.0037(10)
C8 0.0523(13) 0.0559(14) 0.0288(10) 0.0030(12) 0.0037(9) 0.0017(10)
C9 0.0422(12) 0.0442(12) 0.0369(11) 0.0039(10) 0.0080(9) -0.0006(10)
C10 0.0424(12) 0.0565(14) 0.0299(10) 0.0014(11) 0.0028(9) -0.0065(10)
C11 0.0454(13) 0.0584(14) 0.0299(10) 0.0071(11) 0.0089(9) 0.0004(10)

loop_
_atom_type_symbol
_atom_type_description
_atom_type_scat_dispersion_real
_atom_type_scat_dispersion_imag
_atom_type_scat_source
C C 0.0033 0.0016 'International Tables Vol C Tables 4.2.6.8 and 6.1.1.4'
H H 0.0000 0.0000 'International Tables Vol C Tables 4.2.6.8 and 6.1.1.4'
O O 0.0106 0.0060 'International Tables Vol C Tables 4.2.6.8 and 6.1.1.4'

loop_
_geom_angle_atom_site_label_1
_geom_angle_atom_site_label_2
_geom_angle_atom_site_label_3
_geom_angle
C9 O2 H2C 109.5
C2 C1 H1A 109.5
C2 C1 H1B 109.5
H1A C1 H1B 109.5
C2 C1 H1C 109.5
H1A C1 H1C 109.5
H1B C1 H1C 109.5
C1 C2 C3 113.1(2)
C1 C2 H2A 109.0
C3 C2 H2A 109.0
C1 C2 H2B 109.0
C3 C2 H2B 109.0
H2A C2 H2B 107.8
C4 C3 C2 113.67(19)
C4 C3 H3A 108.8
C2 C3 H3A 108.8
C4 C3 H3B 108.8
C2 C3 H3B 108.8
H3A C3 H3B 107.7
C5 C4 C3 114.73(18)
C5 C4 H4A 108.6
C3 C4 H4A 108.6
C5 C4 H4B 108.6
C3 C4 H4B 108.6
H4A C4 H4B 107.6
O1 C5 C6 120.86(19)
O1 C5 C4 118.6(2)
C6 C5 C4 120.55(18)
C11 C6 C7 116.8(2)
C11 C6 C5 120.13(19)
C7 C6 C5 123.04(19)
C8 C7 C6 121.7(2)
C8 C7 H7A 119.1
C6 C7 H7A 119.1
C7 C8 C9 120.0(2)
C7 C8 H8A 120.0
C9 C8 H8A 120.0
O2 C9 C10 122.68(19)
O2 C9 C8 117.71(19)
C10 C9 C8 119.6(2)
C11 C10 C9 119.9(2)
C11 C10 H10A 120.0
C9 C10 H10A 120.0
C10 C11 C6 121.94(19)
C10 C11 H11A 119.0
C6 C11 H11A 119.0

loop_
_geom_bond_atom_site_label_1
_geom_bond_atom_site_label_2
_geom_bond_distance
O1 C5 1.230(2)
O2 C9 1.353(2)
O2 H2C 0.8200
C1 C2 1.512(3)
C1 H1A 0.9600
C1 H1B 0.9600
C1 H1C 0.9600
C2 C3 1.514(3)
C2 H2A 0.9700
C2 H2B 0.9700
C3 C4 1.509(3)
C3 H3A 0.9700
C3 H3B 0.9700
C4 C5 1.509(3)
C4 H4A 0.9700
C4 H4B 0.9700
C5 C6 1.466(3)
C6 C11 1.399(3)
C6 C7 1.402(3)
C7 C8 1.368(3)
C7 H7A 0.9300
C8 C9 1.388(3)
C8 H8A 0.9300
C9 C10 1.387(3)
C10 C11 1.367(3)
C10 H10A 0.9300
C11 H11A 0.9300

loop_
_geom_hbond_atom_site_label_D
_geom_hbond_atom_site_label_H
_geom_hbond_atom_site_label_A
_geom_hbond_site_symmetry_A
_geom_hbond_distance_DH
_geom_hbond_distance_HA
_geom_hbond_distance_DA
_geom_hbond_angle_DHA
_geom_hbond_publ_flag
O2 H2C O1 2_655 0.8200 1.9000 2.717(2) 177.00 yes

loop_
_geom_torsion_atom_site_label_1
_geom_torsion_atom_site_label_2
_geom_torsion_atom_site_label_3
_geom_torsion_atom_site_label_4
_geom_torsion
C1 C2 C3 C4 -179.50(19)
C2 C3 C4 C5 -178.57(18)
C3 C4 C5 O1 8.6(3)
C3 C4 C5 C6 -171.82(18)
O1 C5 C6 C11 -7.9(3)
C4 C5 C6 C11 172.59(19)
O1 C5 C6 C7 171.4(2)
C4 C5 C6 C7 -8.2(3)
C11 C6 C7 C8 1.2(3)
C5 C6 C7 C8 -178.1(2)
C6 C7 C8 C9 -0.4(3)
C7 C8 C9 O2 179.52(19)
C7 C8 C9 C10 -0.8(3)
O2 C9 C10 C11 -179.25(19)
C8 C9 C10 C11 1.1(3)
C9 C10 C11 C6 -0.2(3)
C7 C6 C11 C10 -0.9(3)
C5 C6 C11 C10 178.39(19)

loop_
_cod_related_entry_id
_cod_related_entry_database
_cod_related_entry_code
1 ChemSpider 68277
